data_4514398
loop_
_publ_author_name
'Zhang, Teng'
'Mazaud, Louis'
'Chamoreau, Lise-Marie'
'Paris, C\'eline'
'Proust, Anna'
'Guillemot, Geoffroy'

_publ_section_title
;
 Unveiling the Active Surface Sites in Heterogeneous Titanium-Based
 Silicalite Epoxidation Catalysts: Input of Silanol-Functionalized
 Polyoxotungstates as Soluble Analogues
;
_journal_issue 3
_journal_name_full 'ACS Catalysis'
_journal_page_first 2330
_journal_paper_doi 10.1021/acscatal.8b00256
_journal_volume 8
_journal_year 2018
_chemical_formula_moiety 'C15 H34 O38 P Si3 Ti W9,3 (C24 H52 N)'
_chemical_formula_sum 'C87 H190 N3 O38 P Si3 Ti W9'
_chemical_formula_weight 3704.20
_space_group_crystal_system orthorhombic
_space_group_IT_number 61
_space_group_name_Hall '-P 2ac 2ab'
_space_group_name_H-M_alt 'P b c a'
_symmetry_space_group_name_Hall '-P 2ac 2ab'
_symmetry_space_group_name_H-M 'P b c a'
_atom_sites_solution_hydrogens geom
_atom_sites_solution_primary dual
_atom_sites_solution_secondary difmap
_audit_creation_method SHELXL-2014/7
_cell_angle_alpha 90
_cell_angle_beta 90
_cell_angle_gamma 90
_cell_formula_units_Z 8
_cell_length_a 20.2301(17)
_cell_length_b 28.431(2)
_cell_length_c 43.025(3)
_cell_measurement_reflns_used 9811
_cell_measurement_temperature 120(2)
_cell_measurement_theta_max 33.22
_cell_measurement_theta_min 3.19
_cell_volume 24746(3)
_computing_cell_refinement 'Bruker SAINT'
_computing_data_collection 'Bruker APEX2'
_computing_data_reduction 'Bruker SAINT'
_computing_molecular_graphics 'DIAMOND (Brandenburg, 2006)'
_computing_publication_material 'WinGX publication routines (Farrugia, 2012)'
_computing_structure_refinement 'SHELXL-2014/7 (Sheldrick, 2014)'
_computing_structure_solution 'SHELXT-2014 (Sheldrick, 2014)'
_diffrn_ambient_temperature 120(2)
_diffrn_measured_fraction_theta_full 0.999
_diffrn_measured_fraction_theta_max 0.994
_diffrn_measurement_device_type 'Bruker APEX-II CCD'
_diffrn_measurement_method '\f and \w scans'
_diffrn_radiation_type MoK\a
_diffrn_radiation_wavelength 0.71073
_diffrn_reflns_av_R_equivalents 0.0606
_diffrn_reflns_av_unetI/netI 0.0366
_diffrn_reflns_Laue_measured_fraction_full 0.999
_diffrn_reflns_Laue_measured_fraction_max 0.994
_diffrn_reflns_limit_h_max 31
_diffrn_reflns_limit_h_min -30
_diffrn_reflns_limit_k_max 43
_diffrn_reflns_limit_k_min -43
_diffrn_reflns_limit_l_max 66
_diffrn_reflns_limit_l_min -64
_diffrn_reflns_number 432631
_diffrn_reflns_point_group_measured_fraction_full 0.999
_diffrn_reflns_point_group_measured_fraction_max 0.994
_diffrn_reflns_theta_full 25.242
_diffrn_reflns_theta_max 33.288
_diffrn_reflns_theta_min 2.137
_diffrn_source 'fine-focus sealed tube'
_exptl_absorpt_coefficient_mu 8.503
_exptl_absorpt_correction_T_max 0.16
_exptl_absorpt_correction_T_min 0.08
_exptl_absorpt_correction_type multi-scan
_exptl_absorpt_process_details
;
SADABS, Bruker AXS Inc., Madison, 
Wisconsin, USA. 
;
_exptl_crystal_colour colorless
_exptl_crystal_density_diffrn 1.988
_exptl_crystal_density_method 'not measured'
_exptl_crystal_description 'rectangular prism'
_exptl_crystal_F_000 14256
_exptl_crystal_size_max 0.22
_exptl_crystal_size_mid 0.11
_exptl_crystal_size_min 0.04
_refine_diff_density_max 1.807
_refine_diff_density_min -0.975
_refine_diff_density_rms 0.181
_refine_ls_extinction_method none
_refine_ls_goodness_of_fit_ref 1.064
_refine_ls_hydrogen_treatment constr
_refine_ls_matrix_type full
_refine_ls_number_parameters 1331
_refine_ls_number_reflns 47463
_refine_ls_number_restraints 0
_refine_ls_restrained_S_all 1.064
_refine_ls_R_factor_all 0.0489
_refine_ls_R_factor_gt 0.0292
_refine_ls_shift/su_max 0.005
_refine_ls_shift/su_mean 0.000
_refine_ls_structure_factor_coef Fsqd
_refine_ls_weighting_details 'w=1/[\s^2^(Fo^2^)+(0.0077P)^2^+61.2127P] where P=(Fo^2^+2Fc^2^)/3'
_refine_ls_weighting_scheme calc
_refine_ls_wR_factor_gt 0.0460
_refine_ls_wR_factor_ref 0.0506
_reflns_Friedel_coverage 0.000
_reflns_number_gt 37485
_reflns_number_total 47463
_reflns_threshold_expression 'I > 2\s(I)'
_cod_data_source_file cs8b00256_si_002.cif
_cod_data_source_block shelx
_cod_depositor_comments 'Adding full bibliography for 4514398.cif.'
_cod_database_code 4514398
_shelx_shelxl_version_number 2014/7
_shelx_space_group_comment
;
The symmetry employed for this shelxl refinement is uniquely defined
by the following loop, which should always be used as a source of
symmetry information in preference to the above space-group names.
They are only intended as comments.
;

loop_
_space_group_symop_operation_xyz
'x, y, z'
'-x+1/2, -y, z+1/2'
'-x, y+1/2, -z+1/2'
'x+1/2, -y+1/2, -z'
'-x, -y, -z'
'x-1/2, y, -z-1/2'
'x, -y-1/2, z-1/2'
'-x-1/2, y-1/2, z'

loop_
_atom_site_label
_atom_site_type_symbol
_atom_site_fract_x
_atom_site_fract_y
_atom_site_fract_z
_atom_site_U_iso_or_equiv
_atom_site_adp_type
_atom_site_occupancy
_atom_site_site_symmetry_order
_atom_site_calc_flag
_atom_site_refinement_flags_posn
_atom_site_refinement_flags_adp
_atom_site_refinement_flags_occupancy
_atom_site_disorder_assembly
_atom_site_disorder_group
W1 W 0.30602(2) 0.69636(2) 0.35348(2) 0.01318(2) Uani 1 1 d . . . . .
W2 W 0.21099(2) 0.76013(2) 0.40252(2) 0.01329(2) Uani 1 1 d . . . . .
W3 W 0.17607(2) 0.75798(2) 0.32505(2) 0.01415(2) Uani 1 1 d . . . . .
W4 W 0.27827(2) 0.59336(2) 0.40422(2) 0.01390(2) Uani 1 1 d . . . . .
W5 W 0.17705(2) 0.65496(2) 0.45036(2) 0.01416(2) Uani 1 1 d . . . . .
W6 W 0.03868(2) 0.72266(2) 0.41788(2) 0.01439(2) Uani 1 1 d . . . . .
W7 W 0.00653(2) 0.71698(2) 0.34161(2) 0.01501(2) Uani 1 1 d . . . . .
W8 W 0.11455(2) 0.64789(2) 0.28985(2) 0.01390(2) Uani 1 1 d . . . . .
W9 W 0.23801(2) 0.58538(2) 0.32137(2) 0.01371(2) Uani 1 1 d . . . . .
Ti1 Ti 0.02106(3) 0.53739(2) 0.38253(2) 0.01643(10) Uani 1 1 d . . . . .
P1 P 0.14571(4) 0.65667(3) 0.37059(2) 0.01015(12) Uani 1 1 d . . . . .
Si1 Si 0.14763(4) 0.54412(3) 0.43488(2) 0.01657(16) Uani 1 1 d . . . . .
Si2 Si -0.06064(4) 0.64172(3) 0.39010(2) 0.01765(17) Uani 1 1 d . . . . .
Si3 Si 0.09061(4) 0.53853(3) 0.31120(2) 0.01608(16) Uani 1 1 d . . . . .
O1 O 0.38809(11) 0.70240(8) 0.34539(5) 0.0181(4) Uani 1 1 d . . . . .
O2 O 0.23322(11) 0.80785(8) 0.42436(5) 0.0197(4) Uani 1 1 d . . . . .
O3 O 0.17693(12) 0.80343(8) 0.29916(5) 0.0205(5) Uani 1 1 d . . . . .
O4 O 0.35326(11) 0.56796(8) 0.41102(5) 0.0197(4) Uani 1 1 d . . . . .
O5 O 0.18906(11) 0.66882(8) 0.48845(5) 0.0192(4) Uani 1 1 d . . . . .
O6 O 0.00415(11) 0.75821(8) 0.44533(5) 0.0207(5) Uani 1 1 d . . . . .
O7 O -0.04871(11) 0.74962(8) 0.32098(5) 0.0206(5) Uani 1 1 d . . . . .
O8 O 0.09505(11) 0.65861(8) 0.25202(5) 0.0192(4) Uani 1 1 d . . . . .
O9 O 0.29888(11) 0.55580(8) 0.30213(5) 0.0191(4) Uani 1 1 d . . . . .
O10 O 0.29519(10) 0.74239(7) 0.38587(5) 0.0150(4) Uani 1 1 d . . . . .
O11 O 0.19335(11) 0.79021(7) 0.36329(5) 0.0160(4) Uani 1 1 d . . . . .
O12 O 0.26845(11) 0.74014(8) 0.32511(5) 0.0164(4) Uani 1 1 d . . . . .
O13 O 0.30679(10) 0.64983(7) 0.38581(5) 0.0142(4) Uani 1 1 d . . . . .
O14 O 0.21553(10) 0.71022(7) 0.43150(5) 0.0143(4) Uani 1 1 d . . . . .
O15 O 0.11760(11) 0.75691(7) 0.40895(5) 0.0157(4) Uani 1 1 d . . . . .
O16 O 0.08549(11) 0.75377(7) 0.33564(5) 0.0162(4) Uani 1 1 d . . . . .
O17 O 0.16032(10) 0.70448(7) 0.29952(5) 0.0154(4) Uani 1 1 d . . . . .
O18 O 0.28121(10) 0.64515(7) 0.32769(5) 0.0144(4) Uani 1 1 d . . . . .
O19 O 0.26162(11) 0.62505(8) 0.44203(5) 0.0162(4) Uani 1 1 d . . . . .
O20 O 0.09486(11) 0.68275(8) 0.44253(5) 0.0164(4) Uani 1 1 d . . . . .
O21 O -0.00091(11) 0.74695(7) 0.38157(5) 0.0167(4) Uani 1 1 d . . . . .
O22 O 0.04054(10) 0.67627(7) 0.31121(5) 0.0158(4) Uani 1 1 d . . . . .
O23 O 0.19562(11) 0.61574(7) 0.28599(5) 0.0159(4) Uani 1 1 d . . . . .
O24 O 0.25900(10) 0.57163(7) 0.36266(5) 0.0155(4) Uani 1 1 d . . . . .
O25 O 0.22081(11) 0.54358(7) 0.41876(5) 0.0177(4) Uani 1 1 d . . . . .
O26 O 0.13964(11) 0.59378(7) 0.45405(5) 0.0168(4) Uani 1 1 d . . . . .
O27 O -0.02478(11) 0.67289(8) 0.41732(5) 0.0182(4) Uani 1 1 d . . . . .
O28 O -0.05220(11) 0.66954(8) 0.35710(5) 0.0185(4) Uani 1 1 d . . . . .
O29 O 0.07064(11) 0.58887(7) 0.29531(5) 0.0166(4) Uani 1 1 d . . . . .
O30 O 0.17002(11) 0.53925(7) 0.31955(5) 0.0163(4) Uani 1 1 d . . . . .
O31 O 0.19161(10) 0.70033(7) 0.36515(4) 0.0134(4) Uani 1 1 d . . . . .
O32 O 0.17286(10) 0.63025(7) 0.39856(4) 0.0140(4) Uani 1 1 d . . . . .
O33 O 0.07612(10) 0.67534(7) 0.37640(5) 0.0146(4) Uani 1 1 d . . . . .
O34 O 0.14801(10) 0.62649(7) 0.34135(5) 0.0141(4) Uani 1 1 d . . . . .
O35 O 0.09085(12) 0.53925(8) 0.40831(5) 0.0230(5) Uani 1 1 d . . . . .
O36 O -0.02789(12) 0.59004(8) 0.38704(5) 0.0229(5) Uani 1 1 d . . . . .
O37 O 0.04832(11) 0.53008(8) 0.34271(5) 0.0201(5) Uani 1 1 d . . . . .
O38 O -0.02819(13) 0.48885(9) 0.39239(6) 0.0307(6) Uani 1 1 d . . . . .
C1 C 0.13910(16) 0.49527(11) 0.46362(7) 0.0200(6) Uani 1 1 d . . . . .
C2 C 0.1491(2) 0.44758(12) 0.44792(9) 0.0322(8) Uani 1 1 d . . . . .
H2A H 0.1940 0.4458 0.4394 0.048 Uiso 1 1 calc R U . . .
H2B H 0.1169 0.4439 0.4311 0.048 Uiso 1 1 calc R U . . .
H2C H 0.1429 0.4224 0.4632 0.048 Uiso 1 1 calc R U . . .
C3 C 0.1905(2) 0.50107(15) 0.48953(9) 0.0330(8) Uani 1 1 d . . . . .
H3A H 0.1855 0.4756 0.5047 0.049 Uiso 1 1 calc R U . . .
H3B H 0.1839 0.5314 0.4999 0.049 Uiso 1 1 calc R U . . .
H3C H 0.2350 0.4999 0.4806 0.049 Uiso 1 1 calc R U . . .
C4 C 0.06947(18) 0.49700(14) 0.47797(9) 0.0307(8) Uani 1 1 d . . . . .
H4A H 0.0364 0.4927 0.4616 0.046 Uiso 1 1 calc R U . . .
H4B H 0.0627 0.5275 0.4880 0.046 Uiso 1 1 calc R U . . .
H4C H 0.0650 0.4719 0.4934 0.046 Uiso 1 1 calc R U . . .
C5 C -0.15002(17) 0.63775(13) 0.40094(8) 0.0255(7) Uani 1 1 d . . . . .
C6 C -0.1550(2) 0.61498(16) 0.43335(10) 0.0393(10) Uani 1 1 d . . . . .
H6A H -0.1302 0.6339 0.4484 0.059 Uiso 1 1 calc R U . . .
H6B H -0.1365 0.5832 0.4326 0.059 Uiso 1 1 calc R U . . .
H6C H -0.2015 0.6134 0.4397 0.059 Uiso 1 1 calc R U . . .
C7 C -0.17909(19) 0.68747(15) 0.40176(10) 0.0358(9) Uani 1 1 d . . . . .
H7A H -0.1784 0.7009 0.3808 0.054 Uiso 1 1 calc R U . . .
H7B H -0.1527 0.7072 0.4157 0.054 Uiso 1 1 calc R U . . .
H7C H -0.2248 0.6861 0.4093 0.054 Uiso 1 1 calc R U . . .
C8 C -0.1898(2) 0.60787(18) 0.37789(11) 0.0453(11) Uani 1 1 d . . . . .
H8A H -0.2359 0.6059 0.3848 0.068 Uiso 1 1 calc R U . . .
H8B H -0.1709 0.5762 0.3769 0.068 Uiso 1 1 calc R U . . .
H8C H -0.1881 0.6224 0.3573 0.068 Uiso 1 1 calc R U . . .
C9 C 0.07693(16) 0.49142(11) 0.28154(7) 0.0196(6) Uani 1 1 d . . . . .
C10 C 0.00384(19) 0.48831(14) 0.27246(9) 0.0320(8) Uani 1 1 d . . . . .
H10A H -0.0017 0.4646 0.2561 0.048 Uiso 1 1 calc R U . . .
H10B H -0.0111 0.5189 0.2647 0.048 Uiso 1 1 calc R U . . .
H10C H -0.0224 0.4794 0.2907 0.048 Uiso 1 1 calc R U . . .
C11 C 0.1183(2) 0.50447(14) 0.25260(8) 0.0319(8) Uani 1 1 d . . . . .
H11A H 0.1650 0.5070 0.2584 0.048 Uiso 1 1 calc R U . . .
H11B H 0.1030 0.5346 0.2443 0.048 Uiso 1 1 calc R U . . .
H11C H 0.1132 0.4800 0.2367 0.048 Uiso 1 1 calc R U . . .
C12 C 0.0997(2) 0.44397(12) 0.29416(9) 0.0289(8) Uani 1 1 d . . . . .
H12A H 0.0742 0.4362 0.3129 0.043 Uiso 1 1 calc R U . . .
H12B H 0.1468 0.4456 0.2994 0.043 Uiso 1 1 calc R U . . .
H12C H 0.0926 0.4196 0.2784 0.043 Uiso 1 1 calc R U . . .
C13 C -0.0559(2) 0.44676(15) 0.40350(11) 0.0419(10) Uani 1 1 d . . . . .
H13 H -0.0220 0.4311 0.4169 0.050 Uiso 1 1 calc R U . . .
C14 C -0.1140(3) 0.4577(2) 0.42347(16) 0.080(2) Uani 1 1 d . . . . .
H14A H -0.1010 0.4801 0.4397 0.119 Uiso 1 1 calc R U . . .
H14B H -0.1301 0.4287 0.4332 0.119 Uiso 1 1 calc R U . . .
H14C H -0.1491 0.4715 0.4107 0.119 Uiso 1 1 calc R U . . .
C15 C -0.0705(3) 0.41465(17) 0.37702(12) 0.0560(14) Uani 1 1 d . . . . .
H15A H -0.1016 0.4300 0.3628 0.084 Uiso 1 1 calc R U . . .
H15B H -0.0902 0.3855 0.3849 0.084 Uiso 1 1 calc R U . . .
H15C H -0.0295 0.4073 0.3659 0.084 Uiso 1 1 calc R U . . .
N1 N 0.39098(14) 0.66430(10) 0.25105(6) 0.0203(5) Uani 1 1 d . . . . .
C16 C 0.39884(17) 0.63759(12) 0.28144(7) 0.0219(7) Uani 1 1 d . . . . .
H16A H 0.3910 0.6599 0.2987 0.026 Uiso 1 1 calc R U . . .
H16B H 0.3636 0.6135 0.2824 0.026 Uiso 1 1 calc R U . . .
C17 C 0.46420(19) 0.61339(14) 0.28730(8) 0.0286(8) Uani 1 1 d . . . . .
H17A H 0.5002 0.6369 0.2883 0.034 Uiso 1 1 calc R U . . .
H17B H 0.4741 0.5911 0.2702 0.034 Uiso 1 1 calc R U . . .
C18 C 0.45882(18) 0.58702(14) 0.31812(8) 0.0291(8) Uani 1 1 d . . . . .
H18A H 0.4469 0.6097 0.3346 0.035 Uiso 1 1 calc R U . . .
H18B H 0.4225 0.5638 0.3165 0.035 Uiso 1 1 calc R U . . .
C19 C 0.5214(2) 0.56166(15) 0.32757(10) 0.0346(9) Uani 1 1 d . . . . .
H19A H 0.5589 0.5840 0.3271 0.041 Uiso 1 1 calc R U . . .
H19B H 0.5307 0.5363 0.3124 0.041 Uiso 1 1 calc R U . . .
C20 C 0.5161(2) 0.54024(17) 0.36028(11) 0.0441(11) Uani 1 1 d . . . . .
H20A H 0.5074 0.5657 0.3754 0.053 Uiso 1 1 calc R U . . .
H20B H 0.4780 0.5184 0.3608 0.053 Uiso 1 1 calc R U . . .
C21 C 0.5772(3) 0.5141(2) 0.37003(15) 0.0679(17) Uani 1 1 d . . . . .
H21A H 0.5859 0.4885 0.3553 0.102 Uiso 1 1 calc R U . . .
H21B H 0.5708 0.5010 0.3909 0.102 Uiso 1 1 calc R U . . .
H21C H 0.6150 0.5357 0.3703 0.102 Uiso 1 1 calc R U . . .
C22 C 0.44301(17) 0.70259(11) 0.24854(7) 0.0212(6) Uani 1 1 d . . . . .
H22A H 0.4352 0.7203 0.2291 0.025 Uiso 1 1 calc R U . . .
H22B H 0.4869 0.6874 0.2468 0.025 Uiso 1 1 calc R U . . .
C23 C 0.44532(19) 0.73733(13) 0.27532(8) 0.0273(7) Uani 1 1 d . . . . .
H23A H 0.4642 0.7220 0.2940 0.033 Uiso 1 1 calc R U . . .
H23B H 0.4000 0.7480 0.2804 0.033 Uiso 1 1 calc R U . . .
C24 C 0.48810(19) 0.77966(14) 0.26603(9) 0.0302(8) Uani 1 1 d . . . . .
H24A H 0.5026 0.7962 0.2851 0.036 Uiso 1 1 calc R U . . .
H24B H 0.5281 0.7681 0.2552 0.036 Uiso 1 1 calc R U . . .
C25 C 0.4522(2) 0.81431(13) 0.24506(8) 0.0302(8) Uani 1 1 d . . . . .
H25A H 0.4324 0.7969 0.2274 0.036 Uiso 1 1 calc R U . . .
H25B H 0.4158 0.8291 0.2569 0.036 Uiso 1 1 calc R U . . .
C26 C 0.4971(2) 0.85253(16) 0.23240(11) 0.0438(11) Uani 1 1 d . . . . .
H26A H 0.5141 0.8717 0.2499 0.053 Uiso 1 1 calc R U . . .
H26B H 0.5354 0.8378 0.2219 0.053 Uiso 1 1 calc R U . . .
C27 C 0.4620(3) 0.88436(17) 0.20960(11) 0.0545(14) Uani 1 1 d . . . . .
H27A H 0.4472 0.8659 0.1917 0.082 Uiso 1 1 calc R U . . .
H27B H 0.4924 0.9090 0.2026 0.082 Uiso 1 1 calc R U . . .
H27C H 0.4237 0.8988 0.2198 0.082 Uiso 1 1 calc R U . . .
C28 C 0.32197(17) 0.68482(13) 0.25093(8) 0.0239(7) Uani 1 1 d . . . . .
H28A H 0.3174 0.7061 0.2690 0.029 Uiso 1 1 calc R U . . .
H28B H 0.2898 0.6589 0.2536 0.029 Uiso 1 1 calc R U . . .
C29 C 0.30438(18) 0.71206(15) 0.22161(8) 0.0300(8) Uani 1 1 d . . . . .
H29A H 0.3325 0.7405 0.2202 0.036 Uiso 1 1 calc R U . . .
H29B H 0.3135 0.6923 0.2032 0.036 Uiso 1 1 calc R U . . .
C30 C 0.23251(19) 0.72649(16) 0.22147(9) 0.0333(8) Uani 1 1 d . . . . .
H30A H 0.2239 0.7472 0.2395 0.040 Uiso 1 1 calc R U . . .
H30B H 0.2046 0.6981 0.2237 0.040 Uiso 1 1 calc R U . . .
C31 C 0.21331(19) 0.75225(15) 0.19173(9) 0.0325(8) Uani 1 1 d . . . . .
H31A H 0.2203 0.7310 0.1738 0.039 Uiso 1 1 calc R U . . .
H31B H 0.2428 0.7798 0.1890 0.039 Uiso 1 1 calc R U . . .
C32 C 0.1416(2) 0.76903(19) 0.19165(11) 0.0454(11) Uani 1 1 d . . . . .
H32A H 0.1338 0.7887 0.2103 0.054 Uiso 1 1 calc R U . . .
H32B H 0.1120 0.7414 0.1929 0.054 Uiso 1 1 calc R U . . .
C33 C 0.1243(2) 0.7974(2) 0.16266(12) 0.0578(14) Uani 1 1 d . . . . .
H33A H 0.1521 0.8256 0.1617 0.087 Uiso 1 1 calc R U . . .
H33B H 0.0777 0.8068 0.1635 0.087 Uiso 1 1 calc R U . . .
H33C H 0.1319 0.7782 0.1441 0.087 Uiso 1 1 calc R U . . .
C34 C 0.4006(2) 0.63122(12) 0.22383(8) 0.0292(8) Uani 1 1 d . . . . .
H34A H 0.4440 0.6154 0.2261 0.035 Uiso 1 1 calc R U . . .
H34B H 0.4020 0.6500 0.2045 0.035 Uiso 1 1 calc R U . . .
C35 C 0.3474(4) 0.59387(18) 0.22059(11) 0.070(2) Uani 1 1 d . . . . .
H35A H 0.3426 0.5770 0.2406 0.084 Uiso 1 1 calc R U . . .
H35B H 0.3046 0.6093 0.2159 0.084 Uiso 1 1 calc R U . . .
C36 C 0.3629(3) 0.55956(18) 0.19569(13) 0.0668(18) Uani 1 1 d . . . . .
H36A H 0.3981 0.5378 0.2027 0.080 Uiso 0.614(11) 1 calc R U P A 1
H36B H 0.3785 0.5762 0.1769 0.080 Uiso 0.614(11) 1 calc R U P A 1
H36C H 0.3640 0.5790 0.1766 0.080 Uiso 0.386(11) 1 calc R U P A 2
H36D H 0.4094 0.5508 0.1998 0.080 Uiso 0.386(11) 1 calc R U P A 2
C37A C 0.2936(5) 0.5295(4) 0.1878(2) 0.035(2) Uani 0.614(11) 1 d . . P A 1
H37A H 0.2729 0.5182 0.2073 0.042 Uiso 0.614(11) 1 calc R U P A 1
H37B H 0.2615 0.5499 0.1768 0.042 Uiso 0.614(11) 1 calc R U P A 1
C38A C 0.3125(4) 0.4877(2) 0.16725(17) 0.042(2) Uani 0.614(11) 1 d . . P A 1
H38A H 0.3427 0.4986 0.1506 0.050 Uiso 0.614(11) 1 calc R U P A 1
H38B H 0.3366 0.4642 0.1800 0.050 Uiso 0.614(11) 1 calc R U P A 1
C39A C 0.2524(6) 0.4642(4) 0.1524(3) 0.068(3) Uani 0.614(11) 1 d . . P A 1
H39A H 0.2217 0.4541 0.1688 0.101 Uiso 0.614(11) 1 calc R U P A 1
H39B H 0.2668 0.4367 0.1404 0.101 Uiso 0.614(11) 1 calc R U P A 1
H39C H 0.2302 0.4866 0.1387 0.101 Uiso 0.614(11) 1 calc R U P A 1
C37B C 0.3354(10) 0.5198(5) 0.1865(3) 0.055(4) Uani 0.386(11) 1 d . . P A 2
H37C H 0.3491 0.4937 0.2003 0.066 Uiso 0.386(11) 1 calc R U P A 2
H37D H 0.3493 0.5123 0.1650 0.066 Uiso 0.386(11) 1 calc R U P A 2
C38B C 0.2632(10) 0.5262(9) 0.1879(6) 0.079(7) Uani 0.386(11) 1 d . . P A 2
H38C H 0.2502 0.5534 0.1749 0.095 Uiso 0.386(11) 1 calc R U P A 2
H38D H 0.2495 0.5326 0.2095 0.095 Uiso 0.386(11) 1 calc R U P A 2
C39B C 0.2269(12) 0.4796(8) 0.1755(5) 0.103(8) Uani 0.386(11) 1 d . . P A 2
H39D H 0.2396 0.4739 0.1538 0.155 Uiso 0.386(11) 1 calc R U P A 2
H39E H 0.1789 0.4838 0.1767 0.155 Uiso 0.386(11) 1 calc R U P A 2
H39F H 0.2400 0.4527 0.1883 0.155 Uiso 0.386(11) 1 calc R U P A 2
N2 N 0.34461(14) 0.42276(9) 0.37133(7) 0.0216(6) Uani 1 1 d . . . . .
C40 C 0.39700(17) 0.38474(12) 0.37407(9) 0.0242(7) Uani 1 1 d . . . . .
H40A H 0.3916 0.3628 0.3564 0.029 Uiso 1 1 calc R U . . .
H40B H 0.3884 0.3667 0.3933 0.029 Uiso 1 1 calc R U . . .
C41 C 0.46854(18) 0.40106(12) 0.37472(9) 0.0254(7) Uani 1 1 d . . . . .
H41A H 0.4756 0.4227 0.3925 0.031 Uiso 1 1 calc R U . . .
H41B H 0.4792 0.4181 0.3553 0.031 Uiso 1 1 calc R U . . .
C42 C 0.51316(18) 0.35813(12) 0.37798(9) 0.0275(7) Uani 1 1 d . . . . .
H42A H 0.5021 0.3418 0.3976 0.033 Uiso 1 1 calc R U . . .
H42B H 0.5037 0.3362 0.3607 0.033 Uiso 1 1 calc R U . . .
C43 C 0.58666(18) 0.36937(13) 0.37796(9) 0.0289(8) Uani 1 1 d . . . . .
H43A H 0.5964 0.3912 0.3953 0.035 Uiso 1 1 calc R U . . .
H43B H 0.5981 0.3856 0.3583 0.035 Uiso 1 1 calc R U . . .
C44 C 0.6297(2) 0.32558(15) 0.38125(11) 0.0375(9) Uani 1 1 d . . . . .
H44A H 0.6181 0.3094 0.4009 0.045 Uiso 1 1 calc R U . . .
H44B H 0.6198 0.3038 0.3639 0.045 Uiso 1 1 calc R U . . .
C45 C 0.7035(2) 0.33626(19) 0.38131(13) 0.0521(13) Uani 1 1 d . . . . .
H45A H 0.7156 0.3518 0.3618 0.078 Uiso 1 1 calc R U . . .
H45B H 0.7284 0.3068 0.3834 0.078 Uiso 1 1 calc R U . . .
H45C H 0.7140 0.3570 0.3988 0.078 Uiso 1 1 calc R U . . .
C46 C 0.35160(18) 0.45896(11) 0.39710(7) 0.0221(7) Uani 1 1 d . . . . .
H46A H 0.3915 0.4781 0.3929 0.027 Uiso 1 1 calc R U . . .
H46B H 0.3129 0.4803 0.3963 0.027 Uiso 1 1 calc R U . . .
C47 C 0.35694(19) 0.43913(12) 0.42976(8) 0.0246(7) Uani 1 1 d . . . . .
H47A H 0.3928 0.4155 0.4305 0.029 Uiso 1 1 calc R U . . .
H47B H 0.3150 0.4233 0.4354 0.029 Uiso 1 1 calc R U . . .
C48 C 0.37143(18) 0.47870(12) 0.45310(8) 0.0242(7) Uani 1 1 d . . . . .
H48A H 0.3395 0.5046 0.4496 0.029 Uiso 1 1 calc R U . . .
H48B H 0.3643 0.4666 0.4744 0.029 Uiso 1 1 calc R U . . .
C49 C 0.44128(18) 0.49836(12) 0.45082(8) 0.0257(7) Uani 1 1 d . . . . .
H49A H 0.4732 0.4734 0.4566 0.031 Uiso 1 1 calc R U . . .
H49B H 0.4502 0.5076 0.4290 0.031 Uiso 1 1 calc R U . . .
C50 C 0.4520(2) 0.54063(14) 0.47172(9) 0.0322(8) Uani 1 1 d . . . . .
H50A H 0.4183 0.5648 0.4668 0.039 Uiso 1 1 calc R U . . .
H50B H 0.4454 0.5309 0.4936 0.039 Uiso 1 1 calc R U . . .
C51 C 0.5200(2) 0.56218(16) 0.46841(12) 0.0455(11) Uani 1 1 d . . . . .
H51A H 0.5536 0.5388 0.4740 0.068 Uiso 1 1 calc R U . . .
H51B H 0.5237 0.5895 0.4822 0.068 Uiso 1 1 calc R U . . .
H51C H 0.5267 0.5722 0.4468 0.068 Uiso 1 1 calc R U . . .
C52 C 0.35120(19) 0.44871(12) 0.34044(8) 0.0246(7) Uani 1 1 d . . . . .
H52A H 0.3181 0.4743 0.3398 0.030 Uiso 1 1 calc R U . . .
H52B H 0.3955 0.4634 0.3395 0.030 Uiso 1 1 calc R U . . .
C53 C 0.3421(2) 0.41810(13) 0.31198(8) 0.0307(8) Uani 1 1 d . . . . .
H53A H 0.2985 0.4024 0.3131 0.037 Uiso 1 1 calc R U . . .
H53B H 0.3766 0.3934 0.3118 0.037 Uiso 1 1 calc R U . . .
C54 C 0.3463(3) 0.44652(15) 0.28220(9) 0.0415(11) Uani 1 1 d . . . . .
H54A H 0.3909 0.4606 0.2804 0.050 Uiso 1 1 calc R U . . .
H54B H 0.3137 0.4725 0.2830 0.050 Uiso 1 1 calc R U . . .
C55 C 0.3328(2) 0.41601(17) 0.25367(10) 0.0418(10) Uani 1 1 d . . . . .
H55A H 0.3470 0.4333 0.2348 0.050 Uiso 1 1 calc R U . . .
H55B H 0.3598 0.3871 0.2551 0.050 Uiso 1 1 calc R U . . .
C56 C 0.2611(3) 0.4024(2) 0.25013(12) 0.0551(14) Uani 1 1 d . . . . .
H56A H 0.2345 0.4311 0.2467 0.066 Uiso 1 1 calc R U . . .
H56B H 0.2457 0.3877 0.2697 0.066 Uiso 1 1 calc R U . . .
C57 C 0.2488(3) 0.3683(3) 0.22343(15) 0.080(2) Uani 1 1 d . . . . .
H57A H 0.2686 0.3809 0.2044 0.121 Uiso 1 1 calc R U . . .
H57B H 0.2012 0.3643 0.2204 0.121 Uiso 1 1 calc R U . . .
H57C H 0.2689 0.3378 0.2283 0.121 Uiso 1 1 calc R U . . .
C58 C 0.27787(16) 0.39800(11) 0.37344(8) 0.0220(6) Uani 1 1 d . . . . .
H58A H 0.2784 0.3709 0.3590 0.026 Uiso 1 1 calc R U . . .
H58B H 0.2729 0.3853 0.3947 0.026 Uiso 1 1 calc R U . . .
C59 C 0.21751(17) 0.42765(12) 0.36617(8) 0.0241(7) Uani 1 1 d . . . . .
H59A H 0.2204 0.4398 0.3447 0.029 Uiso 1 1 calc R U . . .
H59B H 0.2153 0.4548 0.3805 0.029 Uiso 1 1 calc R U . . .
C60 C 0.15542(17) 0.39722(12) 0.36978(8) 0.0243(7) Uani 1 1 d . . . . .
H60A H 0.1160 0.4171 0.3660 0.029 Uiso 1 1 calc R U . . .
H60B H 0.1531 0.3856 0.3914 0.029 Uiso 1 1 calc R U . . .
C61 C 0.15315(17) 0.35491(12) 0.34765(8) 0.0228(7) Uani 1 1 d . . . . .
H61A H 0.1653 0.3655 0.3265 0.027 Uiso 1 1 calc R U . . .
H61B H 0.1865 0.3316 0.3544 0.027 Uiso 1 1 calc R U . . .
C62 C 0.08568(18) 0.33115(13) 0.34634(9) 0.0287(8) Uani 1 1 d . . . . .
H62A H 0.0530 0.3538 0.3380 0.034 Uiso 1 1 calc R U . . .
H62B H 0.0880 0.3043 0.3318 0.034 Uiso 1 1 calc R U . . .
C63 C 0.0619(2) 0.31352(14) 0.37776(10) 0.0339(9) Uani 1 1 d . . . . .
H63A H 0.0961 0.2937 0.3872 0.051 Uiso 1 1 calc R U . . .
H63B H 0.0214 0.2951 0.3750 0.051 Uiso 1 1 calc R U . . .
H63C H 0.0529 0.3404 0.3914 0.051 Uiso 1 1 calc R U . . .
N3 N 0.37891(14) 0.73293(10) 0.48759(6) 0.0219(6) Uani 1 1 d . . . . .
C64 C 0.30783(16) 0.74992(12) 0.48853(8) 0.0225(7) Uani 1 1 d . . . . .
H64A H 0.2788 0.7240 0.4816 0.027 Uiso 1 1 calc R U . . .
H64B H 0.3029 0.7760 0.4735 0.027 Uiso 1 1 calc R U . . .
C65 C 0.28390(19) 0.76675(13) 0.52016(8) 0.0282(8) Uani 1 1 d . . . . .
H65A H 0.3151 0.7904 0.5285 0.034 Uiso 1 1 calc R U . . .
H65B H 0.2825 0.7399 0.5348 0.034 Uiso 1 1 calc R U . . .
C66 C 0.2150(2) 0.78846(14) 0.51732(9) 0.0306(8) Uani 1 1 d . . . . .
H66A H 0.1866 0.7668 0.5052 0.037 Uiso 1 1 calc R U . . .
H66B H 0.1957 0.7914 0.5384 0.037 Uiso 1 1 calc R U . . .
C67 C 0.21412(19) 0.83636(13) 0.50188(8) 0.0290(8) Uani 1 1 d . . . . .
H67A H 0.2305 0.8332 0.4803 0.035 Uiso 1 1 calc R U . . .
H67B H 0.2448 0.8575 0.5131 0.035 Uiso 1 1 calc R U . . .
C68 C 0.1459(2) 0.85859(14) 0.50124(9) 0.0335(9) Uani 1 1 d . . . . .
H68A H 0.1284 0.8597 0.5227 0.040 Uiso 1 1 calc R U . . .
H68B H 0.1499 0.8914 0.4937 0.040 Uiso 1 1 calc R U . . .
C69 C 0.0968(2) 0.83275(16) 0.48084(10) 0.0401(10) Uani 1 1 d . . . . .
H69A H 0.1158 0.8282 0.4601 0.060 Uiso 1 1 calc R U . . .
H69B H 0.0561 0.8513 0.4791 0.060 Uiso 1 1 calc R U . . .
H69C H 0.0867 0.8021 0.4901 0.060 Uiso 1 1 calc R U . . .
C70 C 0.42622(18) 0.77239(12) 0.49597(9) 0.0262(7) Uani 1 1 d . . . . .
H70A H 0.4197 0.7803 0.5182 0.031 Uiso 1 1 calc R U . . .
H70B H 0.4719 0.7605 0.4937 0.031 Uiso 1 1 calc R U . . .
C71 C 0.4201(2) 0.81723(13) 0.47720(10) 0.0351(9) Uani 1 1 d . . . . .
H71A H 0.3765 0.8319 0.4812 0.042 Uiso 1 1 calc R U . . .
H71B H 0.4230 0.8098 0.4548 0.042 Uiso 1 1 calc R U . . .
C72 C 0.4754(2) 0.85178(14) 0.48611(11) 0.0375(9) Uani 1 1 d . . . . .
H72A H 0.4668 0.8821 0.4755 0.045 Uiso 1 1 calc R U . . .
H72B H 0.4728 0.8576 0.5088 0.045 Uiso 1 1 calc R U . . .
C73 C 0.5457(2) 0.83637(16) 0.47831(11) 0.0403(10) Uani 1 1 d . . . . .
H73A H 0.5762 0.8622 0.4840 0.048 Uiso 1 1 calc R U . . .
H73B H 0.5569 0.8090 0.4915 0.048 Uiso 1 1 calc R U . . .
C74 C 0.5580(2) 0.82343(18) 0.44530(11) 0.0478(11) Uani 1 1 d . . . . .
H74A H 0.5415 0.8491 0.4318 0.057 Uiso 1 1 calc R U . . .
H74B H 0.5322 0.7948 0.4404 0.057 Uiso 1 1 calc R U . . .
C75 C 0.6301(3) 0.8144(2) 0.43755(12) 0.0539(13) Uani 1 1 d . . . . .
H75A H 0.6560 0.8429 0.4418 0.081 Uiso 1 1 calc R U . . .
H75B H 0.6342 0.8062 0.4155 0.081 Uiso 1 1 calc R U . . .
H75C H 0.6468 0.7885 0.4503 0.081 Uiso 1 1 calc R U . . .
C76 C 0.39100(17) 0.69426(12) 0.51122(8) 0.0233(7) Uani 1 1 d . . . . .
H76A H 0.3846 0.7076 0.5323 0.028 Uiso 1 1 calc R U . . .
H76B H 0.4378 0.6843 0.5096 0.028 Uiso 1 1 calc R U . . .
C77 C 0.34752(18) 0.65101(12) 0.50807(8) 0.0246(7) Uani 1 1 d . . . . .
H77A H 0.3535 0.6369 0.4872 0.030 Uiso 1 1 calc R U . . .
H77B H 0.3005 0.6600 0.5103 0.030 Uiso 1 1 calc R U . . .
C78 C 0.36593(18) 0.61509(12) 0.53310(8) 0.0259(7) Uani 1 1 d . . . . .
H78A H 0.4123 0.6051 0.5299 0.031 Uiso 1 1 calc R U . . .
H78B H 0.3631 0.6304 0.5537 0.031 Uiso 1 1 calc R U . . .
C79 C 0.32184(19) 0.57186(13) 0.53298(9) 0.0289(8) Uani 1 1 d . . . . .
H79A H 0.2755 0.5818 0.5364 0.035 Uiso 1 1 calc R U . . .
H79B H 0.3243 0.5568 0.5123 0.035 Uiso 1 1 calc R U . . .
C80 C 0.3407(2) 0.53609(14) 0.55761(9) 0.0342(9) Uani 1 1 d . . . . .
H80A H 0.3338 0.5503 0.5784 0.041 Uiso 1 1 calc R U . . .
H80B H 0.3884 0.5289 0.5555 0.041 Uiso 1 1 calc R U . . .
C81 C 0.3019(2) 0.49042(15) 0.55575(10) 0.0410(10) Uani 1 1 d . . . . .
H81A H 0.2545 0.4972 0.5576 0.062 Uiso 1 1 calc R U . . .
H81B H 0.3154 0.4696 0.5727 0.062 Uiso 1 1 calc R U . . .
H81C H 0.3106 0.4751 0.5358 0.062 Uiso 1 1 calc R U . . .
C82 C 0.39076(17) 0.71520(13) 0.45470(8) 0.0241(7) Uani 1 1 d . . . . .
H82A H 0.3834 0.7416 0.4401 0.029 Uiso 1 1 calc R U . . .
H82B H 0.3575 0.6907 0.4500 0.029 Uiso 1 1 calc R U . . .
C83 C 0.45923(19) 0.69487(14) 0.44870(9) 0.0310(8) Uani 1 1 d . . . . .
H83A H 0.4932 0.7167 0.4568 0.037 Uiso 1 1 calc R U . . .
H83B H 0.4638 0.6645 0.4598 0.037 Uiso 1 1 calc R U . . .
C84 C 0.47023(19) 0.68725(15) 0.41410(9) 0.0312(8) Uani 1 1 d . . . . .
H84A H 0.4568 0.7159 0.4027 0.037 Uiso 1 1 calc R U . . .
H84B H 0.4418 0.6611 0.4069 0.037 Uiso 1 1 calc R U . . .
C85 C 0.5423(2) 0.67592(16) 0.40627(10) 0.0375(9) Uani 1 1 d . . . . .
H85A H 0.5711 0.6997 0.4162 0.045 Uiso 1 1 calc R U . . .
H85B H 0.5536 0.6449 0.4153 0.045 Uiso 1 1 calc R U . . .
C86 C 0.5568(2) 0.67488(18) 0.37213(11) 0.0445(11) Uani 1 1 d . . . . .
H86A H 0.5482 0.7064 0.3633 0.053 Uiso 1 1 calc R U . . .
H86B H 0.5265 0.6523 0.3619 0.053 Uiso 1 1 calc R U . . .
C87 C 0.6284(2) 0.6607(2) 0.36497(14) 0.0605(15) Uani 1 1 d . . . . .
H87A H 0.6587 0.6835 0.3745 0.091 Uiso 1 1 calc R U . . .
H87B H 0.6352 0.6604 0.3424 0.091 Uiso 1 1 calc R U . . .
H87C H 0.6371 0.6293 0.3734 0.091 Uiso 1 1 calc R U . . .

loop_
_atom_site_aniso_label
_atom_site_aniso_U_11
_atom_site_aniso_U_22
_atom_site_aniso_U_33
_atom_site_aniso_U_23
_atom_site_aniso_U_13
_atom_site_aniso_U_12
W1 0.01356(5) 0.01289(5) 0.01309(5) -0.00003(4) 0.00160(4) -0.00122(4)
W2 0.01542(5) 0.01216(5) 0.01230(5) -0.00137(4) 0.00041(4) -0.00132(4)
W3 0.01790(6) 0.01181(5) 0.01275(5) 0.00071(4) -0.00063(4) -0.00019(4)
W4 0.01378(5) 0.01355(5) 0.01436(5) 0.00215(4) -0.00020(4) 0.00051(4)
W5 0.01651(5) 0.01490(5) 0.01108(5) 0.00025(4) -0.00033(4) -0.00121(4)
W6 0.01412(5) 0.01657(5) 0.01247(5) -0.00232(4) 0.00143(4) 0.00041(4)
W7 0.01474(5) 0.01697(5) 0.01332(5) -0.00151(4) -0.00130(4) 0.00275(4)
W8 0.01603(5) 0.01387(5) 0.01180(5) -0.00145(4) -0.00128(4) 0.00075(4)
W9 0.01428(5) 0.01267(5) 0.01418(5) -0.00167(4) 0.00072(4) 0.00080(4)
Ti1 0.0172(3) 0.0152(2) 0.0169(2) -0.0009(2) 0.00101(19) -0.0025(2)
P1 0.0106(3) 0.0105(3) 0.0094(3) -0.0004(2) 0.0003(2) -0.0007(3)
Si1 0.0173(4) 0.0166(4) 0.0159(4) 0.0012(3) 0.0004(3) -0.0014(3)
Si2 0.0156(4) 0.0193(4) 0.0181(4) -0.0023(3) 0.0014(3) -0.0007(3)
Si3 0.0173(4) 0.0147(4) 0.0163(4) -0.0028(3) -0.0004(3) -0.0013(3)
O1 0.0181(11) 0.0179(10) 0.0182(10) -0.0007(8) 0.0023(8) -0.0012(9)
O2 0.0244(12) 0.0159(10) 0.0188(10) -0.0041(8) -0.0015(9) -0.0029(9)
O3 0.0264(12) 0.0162(10) 0.0188(10) 0.0018(8) -0.0007(9) -0.0002(9)
O4 0.0171(11) 0.0206(11) 0.0215(11) 0.0028(9) -0.0002(8) 0.0020(9)
O5 0.0212(11) 0.0214(11) 0.0151(10) -0.0007(8) 0.0000(8) -0.0022(9)
O6 0.0212(11) 0.0249(12) 0.0159(10) -0.0044(9) 0.0039(8) 0.0013(10)
O7 0.0190(11) 0.0245(12) 0.0184(10) -0.0028(9) -0.0030(8) 0.0039(9)
O8 0.0219(11) 0.0222(11) 0.0137(10) -0.0017(8) -0.0012(8) 0.0008(9)
O9 0.0201(11) 0.0160(10) 0.0211(11) -0.0014(8) 0.0030(9) 0.0009(9)
O10 0.0153(10) 0.0153(10) 0.0145(9) 0.0007(8) -0.0001(8) -0.0032(8)
O11 0.0182(10) 0.0124(9) 0.0173(10) 0.0003(8) 0.0025(8) 0.0006(8)
O12 0.0206(11) 0.0172(10) 0.0115(9) 0.0004(8) 0.0018(8) -0.0022(9)
O13 0.0134(10) 0.0137(9) 0.0154(9) 0.0002(8) 0.0003(7) -0.0008(8)
O14 0.0146(10) 0.0154(10) 0.0130(9) -0.0013(8) -0.0008(7) -0.0019(8)
O15 0.0199(11) 0.0137(10) 0.0134(9) -0.0018(8) -0.0022(8) 0.0008(8)
O16 0.0188(11) 0.0144(10) 0.0154(9) -0.0015(8) -0.0003(8) 0.0027(8)
O17 0.0178(10) 0.0143(10) 0.0142(9) -0.0006(8) -0.0008(8) 0.0020(8)
O18 0.0157(10) 0.0153(10) 0.0123(9) -0.0003(7) -0.0001(7) 0.0002(8)
O19 0.0163(10) 0.0172(10) 0.0151(9) 0.0008(8) -0.0025(8) -0.0006(8)
O20 0.0173(10) 0.0181(10) 0.0138(9) 0.0001(8) 0.0028(8) -0.0017(9)
O21 0.0169(10) 0.0163(10) 0.0169(10) -0.0034(8) -0.0016(8) 0.0027(9)
O22 0.0169(10) 0.0165(10) 0.0140(9) -0.0008(8) -0.0019(8) 0.0005(8)
O23 0.0176(10) 0.0167(10) 0.0134(9) -0.0018(8) -0.0004(8) -0.0004(8)
O24 0.0142(10) 0.0137(10) 0.0186(10) -0.0013(8) 0.0001(8) -0.0009(8)
O25 0.0207(11) 0.0144(10) 0.0180(10) 0.0032(8) 0.0015(8) -0.0011(9)
O26 0.0177(11) 0.0167(10) 0.0160(10) 0.0010(8) 0.0022(8) -0.0022(9)
O27 0.0164(11) 0.0212(11) 0.0170(10) -0.0019(8) 0.0019(8) -0.0025(9)
O28 0.0159(10) 0.0221(11) 0.0174(10) -0.0026(9) -0.0011(8) -0.0007(9)
O29 0.0168(10) 0.0139(10) 0.0191(10) -0.0038(8) -0.0023(8) 0.0006(8)
O30 0.0163(10) 0.0147(10) 0.0178(10) -0.0005(8) -0.0003(8) -0.0003(8)
O31 0.0162(10) 0.0126(9) 0.0113(9) -0.0003(7) 0.0016(7) 0.0000(8)
O32 0.0161(10) 0.0128(9) 0.0131(9) 0.0005(7) 0.0007(7) 0.0006(8)
O33 0.0135(10) 0.0174(10) 0.0129(9) -0.0012(8) 0.0008(7) 0.0004(8)
O34 0.0164(10) 0.0130(9) 0.0129(9) -0.0025(7) 0.0005(8) 0.0008(8)
O35 0.0220(12) 0.0244(12) 0.0226(11) 0.0005(9) -0.0002(9) 0.0001(10)
O36 0.0247(12) 0.0238(12) 0.0200(11) -0.0024(9) 0.0023(9) 0.0027(10)
O37 0.0222(12) 0.0239(11) 0.0141(10) -0.0013(9) 0.0016(8) 0.0005(9)
O38 0.0336(14) 0.0235(13) 0.0348(14) 0.0026(11) 0.0058(11) -0.0102(11)
C1 0.0224(16) 0.0179(14) 0.0197(14) 0.0026(12) 0.0047(12) -0.0023(12)
C2 0.040(2) 0.0180(16) 0.038(2) 0.0052(15) 0.0111(17) -0.0021(16)
C3 0.033(2) 0.037(2) 0.0287(18) 0.0117(16) -0.0057(15) -0.0039(17)
C4 0.0264(18) 0.032(2) 0.0338(19) 0.0035(16) 0.0093(15) -0.0013(16)
C5 0.0186(16) 0.0315(19) 0.0265(17) -0.0073(14) 0.0024(13) -0.0020(14)
C6 0.032(2) 0.045(2) 0.041(2) -0.0026(19) 0.0177(17) -0.0089(19)
C7 0.0252(19) 0.045(2) 0.038(2) -0.0087(18) 0.0002(16) 0.0103(17)
C8 0.024(2) 0.061(3) 0.050(3) -0.023(2) -0.0002(18) -0.010(2)
C9 0.0232(16) 0.0161(14) 0.0195(14) -0.0035(11) -0.0030(12) 0.0004(12)
C10 0.0302(19) 0.0269(18) 0.039(2) -0.0110(16) -0.0102(16) 0.0014(16)
C11 0.042(2) 0.0285(19) 0.0251(17) -0.0064(15) 0.0052(16) -0.0003(17)
C12 0.039(2) 0.0180(16) 0.0299(18) -0.0032(14) -0.0044(15) 0.0008(15)
C13 0.049(3) 0.030(2) 0.047(2) 0.0027(18) 0.009(2) -0.0136(19)
C14 0.083(4) 0.057(3) 0.100(5) -0.007(3) 0.061(4) -0.023(3)
C15 0.074(4) 0.034(2) 0.059(3) -0.010(2) -0.004(3) -0.017(3)
N1 0.0228(14) 0.0207(13) 0.0175(12) 0.0017(10) 0.0053(10) 0.0018(11)
C16 0.0283(17) 0.0224(16) 0.0150(13) 0.0038(12) 0.0068(12) 0.0008(13)
C17 0.0326(19) 0.0300(19) 0.0231(16) 0.0037(14) 0.0088(14) 0.0077(16)
C18 0.0249(18) 0.034(2) 0.0288(17) 0.0098(15) -0.0019(14) -0.0027(15)
C19 0.032(2) 0.033(2) 0.039(2) 0.0081(17) -0.0031(17) 0.0035(17)
C20 0.039(2) 0.040(2) 0.053(3) 0.019(2) -0.014(2) -0.009(2)
C21 0.056(3) 0.056(3) 0.092(4) 0.034(3) -0.029(3) -0.002(3)
C22 0.0228(16) 0.0210(15) 0.0197(14) 0.0027(12) 0.0071(12) 0.0004(13)
C23 0.0292(18) 0.0295(18) 0.0232(16) 0.0019(14) 0.0027(13) -0.0031(15)
C24 0.0274(18) 0.0322(19) 0.0310(18) -0.0031(15) 0.0009(14) -0.0071(16)
C25 0.037(2) 0.0276(18) 0.0260(17) -0.0053(14) 0.0027(15) -0.0036(16)
C26 0.052(3) 0.034(2) 0.045(2) 0.0000(19) 0.017(2) -0.007(2)
C27 0.092(4) 0.036(2) 0.035(2) 0.0046(19) 0.009(3) -0.005(3)
C28 0.0195(16) 0.0309(18) 0.0213(15) 0.0042(13) 0.0036(12) 0.0022(14)
C29 0.0219(17) 0.044(2) 0.0247(17) 0.0088(16) 0.0031(13) 0.0005(16)
C30 0.0251(18) 0.044(2) 0.0311(19) 0.0088(17) 0.0013(15) -0.0005(17)
C31 0.0261(19) 0.040(2) 0.0310(19) 0.0070(16) -0.0013(15) 0.0014(17)
C32 0.025(2) 0.062(3) 0.049(3) 0.015(2) -0.0006(18) 0.002(2)
C33 0.038(3) 0.076(4) 0.060(3) 0.022(3) -0.012(2) 0.008(3)
C34 0.048(2) 0.0215(16) 0.0181(15) 0.0007(13) 0.0077(15) 0.0091(16)
C35 0.135(6) 0.047(3) 0.028(2) -0.011(2) 0.019(3) -0.051(3)
C36 0.104(5) 0.041(3) 0.056(3) -0.021(2) -0.049(3) 0.032(3)
C37A 0.043(6) 0.028(4) 0.035(4) -0.003(3) 0.002(4) 0.006(4)
C38A 0.059(5) 0.031(4) 0.036(4) -0.007(3) -0.008(3) -0.001(3)
C39A 0.074(7) 0.058(6) 0.070(7) -0.032(5) -0.006(5) -0.014(5)
C37B 0.096(14) 0.025(6) 0.043(7) -0.004(5) -0.013(8) -0.006(8)
C38B 0.071(15) 0.064(12) 0.101(15) 0.009(10) -0.011(13) -0.025(13)
C39B 0.115(18) 0.091(16) 0.104(17) 0.017(13) -0.033(14) -0.047(14)
N2 0.0233(14) 0.0137(12) 0.0276(14) 0.0014(11) -0.0026(11) -0.0006(11)
C40 0.0237(17) 0.0151(15) 0.0338(18) -0.0014(13) -0.0034(14) 0.0011(13)
C41 0.0272(18) 0.0174(15) 0.0317(18) -0.0015(13) -0.0010(14) -0.0027(14)
C42 0.0241(18) 0.0206(16) 0.0377(19) -0.0017(14) -0.0043(14) -0.0011(14)
C43 0.0284(19) 0.0281(18) 0.0300(18) -0.0042(15) -0.0013(14) -0.0028(15)
C44 0.027(2) 0.034(2) 0.051(2) -0.0097(19) -0.0059(18) 0.0048(17)
C45 0.027(2) 0.053(3) 0.077(4) -0.014(3) -0.002(2) 0.006(2)
C46 0.0277(17) 0.0147(14) 0.0241(15) 0.0014(12) -0.0045(13) -0.0016(13)
C47 0.0309(19) 0.0176(15) 0.0252(16) 0.0028(13) -0.0043(14) -0.0012(14)
C48 0.0285(18) 0.0213(16) 0.0228(15) 0.0022(13) -0.0012(13) 0.0012(14)
C49 0.0247(17) 0.0232(16) 0.0292(17) 0.0003(14) -0.0064(14) -0.0011(14)
C50 0.038(2) 0.0277(19) 0.0309(19) -0.0015(15) -0.0108(16) 0.0007(17)
C51 0.047(3) 0.031(2) 0.058(3) 0.000(2) -0.018(2) -0.009(2)
C52 0.0307(18) 0.0183(15) 0.0250(16) -0.0013(13) -0.0015(14) -0.0011(14)
C53 0.040(2) 0.0233(17) 0.0284(18) -0.0027(14) 0.0033(16) -0.0030(16)
C54 0.070(3) 0.031(2) 0.0230(18) -0.0015(15) -0.0009(19) -0.008(2)
C55 0.051(3) 0.046(3) 0.0282(19) -0.0104(18) 0.0008(18) 0.004(2)
C56 0.051(3) 0.070(4) 0.045(3) -0.022(2) -0.011(2) 0.023(3)
C57 0.069(4) 0.092(5) 0.080(4) -0.048(4) -0.017(3) 0.005(4)
C58 0.0219(16) 0.0140(14) 0.0300(17) 0.0000(12) -0.0013(13) -0.0045(12)
C59 0.0253(17) 0.0186(15) 0.0284(17) 0.0003(13) -0.0036(13) 0.0045(13)
C60 0.0213(16) 0.0228(16) 0.0288(17) -0.0030(13) -0.0024(13) 0.0022(13)
C61 0.0244(17) 0.0203(15) 0.0238(16) 0.0003(12) -0.0029(13) -0.0015(13)
C62 0.0263(18) 0.0236(17) 0.036(2) 0.0000(15) -0.0051(15) -0.0013(15)
C63 0.0278(19) 0.031(2) 0.043(2) 0.0066(17) 0.0016(16) -0.0026(16)
N3 0.0247(14) 0.0197(13) 0.0213(13) 0.0024(10) -0.0088(11) 0.0001(11)
C64 0.0203(16) 0.0235(16) 0.0237(15) 0.0005(13) -0.0078(12) 0.0017(13)
C65 0.0329(19) 0.0304(19) 0.0213(16) 0.0017(14) -0.0060(14) 0.0034(16)
C66 0.036(2) 0.0314(19) 0.0249(17) -0.0022(15) -0.0015(15) 0.0014(17)
C67 0.035(2) 0.0277(18) 0.0238(16) -0.0016(14) -0.0022(15) -0.0014(16)
C68 0.043(2) 0.0266(19) 0.0305(19) -0.0035(15) -0.0026(17) 0.0074(17)
C69 0.032(2) 0.046(3) 0.042(2) -0.008(2) -0.0040(18) 0.0004(19)
C70 0.0240(17) 0.0221(16) 0.0325(18) 0.0013(14) -0.0105(14) -0.0045(14)
C71 0.028(2) 0.0257(18) 0.051(2) 0.0106(17) -0.0169(17) -0.0034(16)
C72 0.031(2) 0.0254(19) 0.056(3) 0.0040(18) -0.0075(18) -0.0066(16)
C73 0.034(2) 0.035(2) 0.051(3) -0.0001(19) -0.0109(19) -0.0093(18)
C74 0.049(3) 0.047(3) 0.048(3) 0.009(2) -0.013(2) -0.009(2)
C75 0.058(3) 0.061(3) 0.042(3) 0.008(2) 0.002(2) 0.011(3)
C76 0.0255(17) 0.0233(16) 0.0212(15) 0.0067(13) -0.0104(13) -0.0031(14)
C77 0.0272(17) 0.0212(16) 0.0253(16) 0.0032(13) -0.0069(13) -0.0041(14)
C78 0.0298(18) 0.0226(16) 0.0252(16) 0.0042(13) -0.0084(14) -0.0008(14)
C79 0.0303(19) 0.0267(18) 0.0296(18) 0.0044(14) -0.0047(15) -0.0029(15)
C80 0.042(2) 0.0274(19) 0.0332(19) 0.0086(16) -0.0110(17) -0.0061(17)
C81 0.046(3) 0.034(2) 0.043(2) 0.0112(18) -0.0094(19) -0.0110(19)
C82 0.0256(17) 0.0244(17) 0.0222(15) 0.0025(13) -0.0046(13) 0.0002(14)
C83 0.0280(19) 0.034(2) 0.0307(18) 0.0039(16) -0.0042(15) 0.0070(16)
C84 0.0293(19) 0.035(2) 0.0293(18) 0.0014(16) -0.0028(15) 0.0050(16)
C85 0.033(2) 0.041(2) 0.039(2) 0.0021(18) -0.0005(17) 0.0075(18)
C86 0.033(2) 0.048(3) 0.052(3) -0.001(2) 0.007(2) 0.003(2)
C87 0.041(3) 0.067(4) 0.073(4) -0.008(3) 0.018(3) -0.004(3)

loop_
_atom_type_symbol
_atom_type_description
_atom_type_scat_dispersion_real
_atom_type_scat_dispersion_imag
_atom_type_scat_source
C C 0.0033 0.0016 'International Tables Vol C Tables 4.2.6.8 and 6.1.1.4'
H H 0.0000 0.0000 'International Tables Vol C Tables 4.2.6.8 and 6.1.1.4'
N N 0.0061 0.0033 'International Tables Vol C Tables 4.2.6.8 and 6.1.1.4'
O O 0.0106 0.0060 'International Tables Vol C Tables 4.2.6.8 and 6.1.1.4'
P P 0.1023 0.0942 'International Tables Vol C Tables 4.2.6.8 and 6.1.1.4'
Si Si 0.0817 0.0704 'International Tables Vol C Tables 4.2.6.8 and 6.1.1.4'
Ti Ti 0.2776 0.4457 'International Tables Vol C Tables 4.2.6.8 and 6.1.1.4'
W W -0.8490 6.8722 'International Tables Vol C Tables 4.2.6.8 and 6.1.1.4'

loop_
_geom_angle_atom_site_label_1
_geom_angle_atom_site_label_2
_geom_angle_atom_site_label_3
_geom_angle
O1 W1 O18 102.44(10)
O1 W1 O12 101.08(10)
O18 W1 O12 91.22(9)
O1 W1 O13 102.10(10)
O18 W1 O13 84.09(9)
O12 W1 O13 156.82(9)
O1 W1 O10 100.97(9)
O18 W1 O10 156.19(9)
O12 W1 O10 88.52(9)
O13 W1 O10 86.84(9)
O1 W1 O31 171.48(9)
O18 W1 O31 84.38(8)
O12 W1 O31 73.42(8)
O13 W1 O31 83.53(8)
O10 W1 O31 72.73(8)
O2 W2 O14 102.71(10)
O2 W2 O15 102.61(10)
O14 W2 O15 85.22(9)
O2 W2 O10 100.41(10)
O14 W2 O10 90.34(9)
O15 W2 O10 156.98(9)
O2 W2 O11 100.26(10)
O14 W2 O11 156.95(9)
O15 W2 O11 87.99(9)
O10 W2 O11 87.36(9)
O2 W2 O31 169.76(9)
O14 W2 O31 85.25(8)
O15 W2 O31 84.29(8)
O10 W2 O31 72.83(8)
O11 W2 O31 72.16(8)
O3 W3 O16 102.42(10)
O3 W3 O17 103.30(10)
O16 W3 O17 85.77(9)
O3 W3 O11 101.36(10)
O16 W3 O11 90.02(9)
O17 W3 O11 155.32(9)
O3 W3 O12 100.92(10)
O16 W3 O12 156.60(9)
O17 W3 O12 87.30(9)
O11 W3 O12 87.02(9)
O3 W3 O31 170.10(9)
O16 W3 O31 84.87(8)
O17 W3 O31 83.74(8)
O11 W3 O31 71.65(8)
O12 W3 O31 72.16(8)
O4 W4 O13 99.25(10)
O4 W4 O19 102.29(10)
O13 W4 O19 90.58(9)
O4 W4 O24 101.71(10)
O13 W4 O24 86.86(9)
O19 W4 O24 155.97(9)
O4 W4 O25 99.74(10)
O13 W4 O25 160.83(9)
O19 W4 O25 87.89(9)
O24 W4 O25 86.80(9)
O4 W4 O32 175.91(9)
O13 W4 O32 81.73(8)
O19 W4 O32 73.70(8)
O24 W4 O32 82.29(8)
O25 W4 O32 79.50(8)
O5 W5 O20 101.67(10)
O5 W5 O26 100.83(10)
O20 W5 O26 92.73(9)
O5 W5 O14 99.12(10)
O20 W5 O14 86.51(9)
O26 W5 O14 159.76(8)
O5 W5 O19 98.81(10)
O20 W5 O19 158.97(9)
O26 W5 O19 88.02(9)
O14 W5 O19 85.62(9)
O5 W5 O32 172.71(9)
O20 W5 O32 85.59(8)
O26 W5 O32 77.91(8)
O14 W5 O32 81.87(8)
O19 W5 O32 74.02(8)
O6 W6 O21 100.54(10)
O6 W6 O15 100.36(10)
O21 W6 O15 90.10(9)
O6 W6 O27 99.93(10)
O21 W6 O27 88.59(9)
O15 W6 O27 159.57(9)
O6 W6 O20 102.11(10)
O21 W6 O20 157.35(9)
O15 W6 O20 85.28(9)
O27 W6 O20 88.11(9)
O6 W6 O33 173.61(9)
O21 W6 O33 73.66(8)
O15 W6 O33 82.55(8)
O27 W6 O33 77.52(8)
O20 W6 O33 83.75(8)
O7 W7 O22 102.32(10)
O7 W7 O28 99.08(10)
O22 W7 O28 92.04(9)
O7 W7 O21 99.96(10)
O22 W7 O21 157.53(9)
O28 W7 O21 87.28(9)
O7 W7 O16 100.30(10)
O22 W7 O16 86.44(9)
O28 W7 O16 160.44(9)
O21 W7 O16 86.77(9)
O7 W7 O33 172.29(9)
O22 W7 O33 85.09(8)
O28 W7 O33 78.30(8)
O21 W7 O33 72.77(8)
O16 W7 O33 82.13(8)
O8 W8 O23 101.78(10)
O8 W8 O17 99.82(10)
O23 W8 O17 90.33(9)
O8 W8 O29 99.61(10)
O23 W8 O29 89.39(9)
O17 W8 O29 160.21(9)
O8 W8 O22 101.57(10)
O23 W8 O22 156.65(9)
O17 W8 O22 85.41(9)
O29 W8 O22 87.03(9)
O8 W8 O34 174.51(9)
O23 W8 O34 73.28(8)
O17 W8 O34 82.82(8)
O29 W8 O34 78.16(8)
O22 W8 O34 83.40(8)
O9 W9 O24 101.21(10)
O9 W9 O30 99.33(10)
O24 W9 O30 93.40(9)
O9 W9 O18 100.12(10)
O24 W9 O18 86.97(9)
O30 W9 O18 160.10(9)
O9 W9 O23 99.03(10)
O24 W9 O23 159.33(9)
O30 W9 O23 87.42(9)
O18 W9 O23 85.38(9)
O9 W9 O34 172.49(9)
O24 W9 O34 86.08(8)
O30 W9 O34 78.22(8)
O18 W9 O34 81.96(8)
O23 W9 O34 73.86(8)
O38 Ti1 O35 108.68(12)
O38 Ti1 O36 108.35(12)
O35 Ti1 O36 109.91(11)
O38 Ti1 O37 108.14(12)
O35 Ti1 O37 110.36(11)
O36 Ti1 O37 111.32(11)
O32 P1 O34 111.35(12)
O32 P1 O33 112.06(12)
O34 P1 O33 111.07(12)
O32 P1 O31 107.16(12)
O34 P1 O31 107.73(11)
O33 P1 O31 107.20(12)
O35 Si1 O25 109.91(12)
O35 Si1 O26 110.89(12)
O25 Si1 O26 108.07(12)
O35 Si1 C1 109.68(14)
O25 Si1 C1 110.95(13)
O26 Si1 C1 107.31(13)
O36 Si2 O28 109.03(12)
O36 Si2 O27 111.62(13)
O28 Si2 O27 108.24(12)
O36 Si2 C5 111.20(15)
O28 Si2 C5 110.28(15)
O27 Si2 C5 106.41(14)
O37 Si3 O29 110.41(12)
O37 Si3 O30 109.53(12)
O29 Si3 O30 108.73(12)
O37 Si3 C9 112.73(14)
O29 Si3 C9 107.74(13)
O30 Si3 C9 107.58(13)
W2 O10 W1 123.46(11)
W3 O11 W2 125.06(11)
W1 O12 W3 123.93(11)
W4 O13 W1 152.98(12)
W2 O14 W5 150.16(12)
W6 O15 W2 151.65(12)
W3 O16 W7 150.41(12)
W8 O17 W3 152.09(12)
W1 O18 W9 151.34(11)
W4 O19 W5 121.62(11)
W5 O20 W6 150.78(12)
W6 O21 W7 122.98(11)
W7 O22 W8 150.75(12)
W8 O23 W9 121.93(11)
W9 O24 W4 149.24(12)
Si1 O25 W4 132.39(13)
Si1 O26 W5 134.77(13)
Si2 O27 W6 135.01(13)
Si2 O28 W7 135.02(13)
Si3 O29 W8 134.73(13)
Si3 O30 W9 136.32(13)
P1 O31 W1 124.90(11)
P1 O31 W2 124.34(11)
W1 O31 W2 90.93(7)
P1 O31 W3 124.77(11)
W1 O31 W3 90.47(7)
W2 O31 W3 91.11(7)
P1 O32 W5 128.22(12)
P1 O32 W4 128.30(11)
W5 O32 W4 90.14(7)
P1 O33 W6 128.21(12)
P1 O33 W7 128.19(11)
W6 O33 W7 90.13(7)
P1 O34 W9 127.71(12)
P1 O34 W8 127.74(12)
W9 O34 W8 90.39(7)
Si1 O35 Ti1 172.57(16)
Si2 O36 Ti1 170.71(17)
Si3 O37 Ti1 159.15(16)
C13 O38 Ti1 168.1(3)
C2 C1 C3 109.1(3)
C2 C1 C4 109.1(3)
C3 C1 C4 109.0(3)
C2 C1 Si1 110.8(2)
C3 C1 Si1 109.8(2)
C4 C1 Si1 109.0(2)
C1 C2 H2A 109.5
C1 C2 H2B 109.5
H2A C2 H2B 109.5
C1 C2 H2C 109.5
H2A C2 H2C 109.5
H2B C2 H2C 109.5
C1 C3 H3A 109.5
C1 C3 H3B 109.5
H3A C3 H3B 109.5
C1 C3 H3C 109.5
H3A C3 H3C 109.5
H3B C3 H3C 109.5
C1 C4 H4A 109.5
C1 C4 H4B 109.5
H4A C4 H4B 109.5
C1 C4 H4C 109.5
H4A C4 H4C 109.5
H4B C4 H4C 109.5
C7 C5 C8 108.9(3)
C7 C5 C6 110.0(3)
C8 C5 C6 108.5(3)
C7 C5 Si2 108.7(3)
C8 C5 Si2 112.3(3)
C6 C5 Si2 108.3(3)
C5 C6 H6A 109.5
C5 C6 H6B 109.5
H6A C6 H6B 109.5
C5 C6 H6C 109.5
H6A C6 H6C 109.5
H6B C6 H6C 109.5
C5 C7 H7A 109.5
C5 C7 H7B 109.5
H7A C7 H7B 109.5
C5 C7 H7C 109.5
H7A C7 H7C 109.5
H7B C7 H7C 109.5
C5 C8 H8A 109.5
C5 C8 H8B 109.5
H8A C8 H8B 109.5
C5 C8 H8C 109.5
H8A C8 H8C 109.5
H8B C8 H8C 109.5
C12 C9 C10 109.3(3)
C12 C9 C11 109.6(3)
C10 C9 C11 109.3(3)
C12 C9 Si3 110.2(2)
C10 C9 Si3 111.0(2)
C11 C9 Si3 107.3(2)
C9 C10 H10A 109.5
C9 C10 H10B 109.5
H10A C10 H10B 109.5
C9 C10 H10C 109.5
H10A C10 H10C 109.5
H10B C10 H10C 109.5
C9 C11 H11A 109.5
C9 C11 H11B 109.5
H11A C11 H11B 109.5
C9 C11 H11C 109.5
H11A C11 H11C 109.5
H11B C11 H11C 109.5
C9 C12 H12A 109.5
C9 C12 H12B 109.5
H12A C12 H12B 109.5
C9 C12 H12C 109.5
H12A C12 H12C 109.5
H12B C12 H12C 109.5
O38 C13 C15 110.0(4)
O38 C13 C14 109.5(4)
C15 C13 C14 114.3(5)
O38 C13 H13 107.6
C15 C13 H13 107.6
C14 C13 H13 107.6
C13 C14 H14A 109.5
C13 C14 H14B 109.5
H14A C14 H14B 109.5
C13 C14 H14C 109.5
H14A C14 H14C 109.5
H14B C14 H14C 109.5
C13 C15 H15A 109.5
C13 C15 H15B 109.5
H15A C15 H15B 109.5
C13 C15 H15C 109.5
H15A C15 H15C 109.5
H15B C15 H15C 109.5
C28 N1 C34 110.8(3)
C28 N1 C22 111.3(3)
C34 N1 C22 107.5(3)
C28 N1 C16 107.0(2)
C34 N1 C16 110.0(3)
C22 N1 C16 110.3(3)
C17 C16 N1 117.5(3)
C17 C16 H16A 107.9
N1 C16 H16A 107.9
C17 C16 H16B 107.9
N1 C16 H16B 107.9
H16A C16 H16B 107.2
C16 C17 C18 107.8(3)
C16 C17 H17A 110.1
C18 C17 H17A 110.1
C16 C17 H17B 110.1
C18 C17 H17B 110.1
H17A C17 H17B 108.5
C19 C18 C17 114.1(3)
C19 C18 H18A 108.7
C17 C18 H18A 108.7
C19 C18 H18B 108.7
C17 C18 H18B 108.7
H18A C18 H18B 107.6
C18 C19 C20 112.1(3)
C18 C19 H19A 109.2
C20 C19 H19A 109.2
C18 C19 H19B 109.2
C20 C19 H19B 109.2
H19A C19 H19B 107.9
C21 C20 C19 113.2(4)
C21 C20 H20A 108.9
C19 C20 H20A 108.9
C21 C20 H20B 108.9
C19 C20 H20B 108.9
H20A C20 H20B 107.7
C20 C21 H21A 109.5
C20 C21 H21B 109.5
H21A C21 H21B 109.5
C20 C21 H21C 109.5
H21A C21 H21C 109.5
H21B C21 H21C 109.5
N1 C22 C23 115.7(3)
N1 C22 H22A 108.4
C23 C22 H22A 108.4
N1 C22 H22B 108.4
C23 C22 H22B 108.4
H22A C22 H22B 107.4
C22 C23 C24 109.2(3)
C22 C23 H23A 109.8
C24 C23 H23A 109.8
C22 C23 H23B 109.8
C24 C23 H23B 109.8
H23A C23 H23B 108.3
C25 C24 C23 113.2(3)
C25 C24 H24A 108.9
C23 C24 H24A 108.9
C25 C24 H24B 108.9
C23 C24 H24B 108.9
H24A C24 H24B 107.8
C26 C25 C24 113.1(3)
C26 C25 H25A 109.0
C24 C25 H25A 109.0
C26 C25 H25B 109.0
C24 C25 H25B 109.0
H25A C25 H25B 107.8
C27 C26 C25 112.4(4)
C27 C26 H26A 109.1
C25 C26 H26A 109.1
C27 C26 H26B 109.1
C25 C26 H26B 109.1
H26A C26 H26B 107.9
C26 C27 H27A 109.5
C26 C27 H27B 109.5
H27A C27 H27B 109.5
C26 C27 H27C 109.5
H27A C27 H27C 109.5
H27B C27 H27C 109.5
N1 C28 C29 114.5(3)
N1 C28 H28A 108.6
C29 C28 H28A 108.6
N1 C28 H28B 108.6
C29 C28 H28B 108.6
H28A C28 H28B 107.6
C30 C29 C28 111.5(3)
C30 C29 H29A 109.3
C28 C29 H29A 109.3
C30 C29 H29B 109.3
C28 C29 H29B 109.3
H29A C29 H29B 108.0
C29 C30 C31 112.3(3)
C29 C30 H30A 109.1
C31 C30 H30A 109.1
C29 C30 H30B 109.1
C31 C30 H30B 109.1
H30A C30 H30B 107.9
C30 C31 C32 113.2(3)
C30 C31 H31A 108.9
C32 C31 H31A 108.9
C30 C31 H31B 108.9
C32 C31 H31B 108.9
H31A C31 H31B 107.8
C31 C32 C33 112.7(4)
C31 C32 H32A 109.1
C33 C32 H32A 109.1
C31 C32 H32B 109.1
C33 C32 H32B 109.1
H32A C32 H32B 107.8
C32 C33 H33A 109.5
C32 C33 H33B 109.5
H33A C33 H33B 109.5
C32 C33 H33C 109.5
H33A C33 H33C 109.5
H33B C33 H33C 109.5
N1 C34 C35 114.5(3)
N1 C34 H34A 108.6
C35 C34 H34A 108.6
N1 C34 H34B 108.6
C35 C34 H34B 108.6
H34A C34 H34B 107.6
C36 C35 C34 112.1(5)
C36 C35 H35A 109.2
C34 C35 H35A 109.2
C36 C35 H35B 109.2
C34 C35 H35B 109.2
H35A C35 H35B 107.9
C37B C36 C35 133.7(10)
C35 C36 C37A 107.8(6)
C35 C36 H36A 110.1
C37A C36 H36A 110.1
C35 C36 H36B 110.1
C37A C36 H36B 110.1
H36A C36 H36B 108.5
C37B C36 H36C 103.8
C35 C36 H36C 103.8
C37B C36 H36D 103.8
C35 C36 H36D 103.8
H36C C36 H36D 105.4
C38A C37A C36 107.7(7)
C38A C37A H37A 110.2
C36 C37A H37A 110.2
C38A C37A H37B 110.2
C36 C37A H37B 110.2
H37A C37A H37B 108.5
C39A C38A C37A 112.5(8)
C39A C38A H38A 109.1
C37A C38A H38A 109.1
C39A C38A H38B 109.1
C37A C38A H38B 109.1
H38A C38A H38B 107.8
C38A C39A H39A 109.5
C38A C39A H39B 109.5
H39A C39A H39B 109.5
C38A C39A H39C 109.5
H39A C39A H39C 109.5
H39B C39A H39C 109.5
C36 C37B C38B 107.5(15)
C36 C37B H37C 110.2
C38B C37B H37C 110.2
C36 C37B H37D 110.2
C38B C37B H37D 110.2
H37C C37B H37D 108.5
C37B C38B C39B 110(2)
C37B C38B H38C 109.7
C39B C38B H38C 109.7
C37B C38B H38D 109.7
C39B C38B H38D 109.7
H38C C38B H38D 108.2
C38B C39B H39D 109.5
C38B C39B H39E 109.5
H39D C39B H39E 109.5
C38B C39B H39F 109.5
H39D C39B H39F 109.5
H39E C39B H39F 109.5
C40 N2 C46 111.1(3)
C40 N2 C58 106.5(2)
C46 N2 C58 110.6(3)
C40 N2 C52 110.5(3)
C46 N2 C52 107.4(2)
C58 N2 C52 110.6(3)
N2 C40 C41 116.7(3)
N2 C40 H40A 108.1
C41 C40 H40A 108.1
N2 C40 H40B 108.1
C41 C40 H40B 108.1
H40A C40 H40B 107.3
C40 C41 C42 108.7(3)
C40 C41 H41A 109.9
C42 C41 H41A 109.9
C40 C41 H41B 109.9
C42 C41 H41B 109.9
H41A C41 H41B 108.3
C43 C42 C41 114.2(3)
C43 C42 H42A 108.7
C41 C42 H42A 108.7
C43 C42 H42B 108.7
C41 C42 H42B 108.7
H42A C42 H42B 107.6
C42 C43 C44 112.7(3)
C42 C43 H43A 109.0
C44 C43 H43A 109.0
C42 C43 H43B 109.0
C44 C43 H43B 109.0
H43A C43 H43B 107.8
C45 C44 C43 113.4(4)
C45 C44 H44A 108.9
C43 C44 H44A 108.9
C45 C44 H44B 108.9
C43 C44 H44B 108.9
H44A C44 H44B 107.7
C44 C45 H45A 109.5
C44 C45 H45B 109.5
H45A C45 H45B 109.5
C44 C45 H45C 109.5
H45A C45 H45C 109.5
H45B C45 H45C 109.5
C47 C46 N2 115.5(3)
C47 C46 H46A 108.4
N2 C46 H46A 108.4
C47 C46 H46B 108.4
N2 C46 H46B 108.4
H46A C46 H46B 107.5
C46 C47 C48 110.3(3)
C46 C47 H47A 109.6
C48 C47 H47A 109.6
C46 C47 H47B 109.6
C48 C47 H47B 109.6
H47A C47 H47B 108.1
C49 C48 C47 113.8(3)
C49 C48 H48A 108.8
C47 C48 H48A 108.8
C49 C48 H48B 108.8
C47 C48 H48B 108.8
H48A C48 H48B 107.7
C50 C49 C48 112.7(3)
C50 C49 H49A 109.1
C48 C49 H49A 109.1
C50 C49 H49B 109.1
C48 C49 H49B 109.1
H49A C49 H49B 107.8
C51 C50 C49 113.3(4)
C51 C50 H50A 108.9
C49 C50 H50A 108.9
C51 C50 H50B 108.9
C49 C50 H50B 108.9
H50A C50 H50B 107.7
C50 C51 H51A 109.5
C50 C51 H51B 109.5
H51A C51 H51B 109.5
C50 C51 H51C 109.5
H51A C51 H51C 109.5
H51B C51 H51C 109.5
C53 C52 N2 114.6(3)
C53 C52 H52A 108.6
N2 C52 H52A 108.6
C53 C52 H52B 108.6
N2 C52 H52B 108.6
H52A C52 H52B 107.6
C52 C53 C54 111.7(3)
C52 C53 H53A 109.3
C54 C53 H53A 109.3
C52 C53 H53B 109.3
C54 C53 H53B 109.3
H53A C53 H53B 107.9
C53 C54 C55 111.5(4)
C53 C54 H54A 109.3
C55 C54 H54A 109.3
C53 C54 H54B 109.3
C55 C54 H54B 109.3
H54A C54 H54B 108.0
C56 C55 C54 113.5(4)
C56 C55 H55A 108.9
C54 C55 H55A 108.9
C56 C55 H55B 108.9
C54 C55 H55B 108.9
H55A C55 H55B 107.7
C55 C56 C57 113.3(4)
C55 C56 H56A 108.9
C57 C56 H56A 108.9
C55 C56 H56B 108.9
C57 C56 H56B 108.9
H56A C56 H56B 107.7
C56 C57 H57A 109.5
C56 C57 H57B 109.5
H57A C57 H57B 109.5
C56 C57 H57C 109.5
H57A C57 H57C 109.5
H57B C57 H57C 109.5
C59 C58 N2 116.4(3)
C59 C58 H58A 108.2
N2 C58 H58A 108.2
C59 C58 H58B 108.2
N2 C58 H58B 108.2
H58A C58 H58B 107.3
C58 C59 C60 109.0(3)
C58 C59 H59A 109.9
C60 C59 H59A 109.9
C58 C59 H59B 109.9
C60 C59 H59B 109.9
H59A C59 H59B 108.3
C59 C60 C61 113.8(3)
C59 C60 H60A 108.8
C61 C60 H60A 108.8
C59 C60 H60B 108.8
C61 C60 H60B 108.8
H60A C60 H60B 107.7
C62 C61 C60 113.4(3)
C62 C61 H61A 108.9
C60 C61 H61A 108.9
C62 C61 H61B 108.9
C60 C61 H61B 108.9
H61A C61 H61B 107.7
C63 C62 C61 113.4(3)
C63 C62 H62A 108.9
C61 C62 H62A 108.9
C63 C62 H62B 108.9
C61 C62 H62B 108.9
H62A C62 H62B 107.7
C62 C63 H63A 109.5
C62 C63 H63B 109.5
H63A C63 H63B 109.5
C62 C63 H63C 109.5
H63A C63 H63C 109.5
H63B C63 H63C 109.5
C76 N3 C64 111.4(3)
C76 N3 C70 106.0(2)
C64 N3 C70 110.8(3)
C76 N3 C82 111.0(3)
C64 N3 C82 106.2(2)
C70 N3 C82 111.5(3)
N3 C64 C65 115.2(3)
N3 C64 H64A 108.5
C65 C64 H64A 108.5
N3 C64 H64B 108.5
C65 C64 H64B 108.5
H64A C64 H64B 107.5
C64 C65 C66 110.2(3)
C64 C65 H65A 109.6
C66 C65 H65A 109.6
C64 C65 H65B 109.6
C66 C65 H65B 109.6
H65A C65 H65B 108.1
C67 C66 C65 114.1(3)
C67 C66 H66A 108.7
C65 C66 H66A 108.7
C67 C66 H66B 108.7
C65 C66 H66B 108.7
H66A C66 H66B 107.6
C66 C67 C68 113.1(3)
C66 C67 H67A 109.0
C68 C67 H67A 109.0
C66 C67 H67B 109.0
C68 C67 H67B 109.0
H67A C67 H67B 107.8
C69 C68 C67 113.9(3)
C69 C68 H68A 108.8
C67 C68 H68A 108.8
C69 C68 H68B 108.8
C67 C68 H68B 108.8
H68A C68 H68B 107.7
C68 C69 H69A 109.5
C68 C69 H69B 109.5
H69A C69 H69B 109.5
C68 C69 H69C 109.5
H69A C69 H69C 109.5
H69B C69 H69C 109.5
C71 C70 N3 116.4(3)
C71 C70 H70A 108.2
N3 C70 H70A 108.2
C71 C70 H70B 108.2
N3 C70 H70B 108.2
H70A C70 H70B 107.3
C70 C71 C72 110.2(3)
C70 C71 H71A 109.6
C72 C71 H71A 109.6
C70 C71 H71B 109.6
C72 C71 H71B 109.6
H71A C71 H71B 108.1
C73 C72 C71 116.1(4)
C73 C72 H72A 108.3
C71 C72 H72A 108.3
C73 C72 H72B 108.3
C71 C72 H72B 108.3
H72A C72 H72B 107.4
C74 C73 C72 115.9(4)
C74 C73 H73A 108.3
C72 C73 H73A 108.3
C74 C73 H73B 108.3
C72 C73 H73B 108.3
H73A C73 H73B 107.4
C73 C74 C75 114.3(4)
C73 C74 H74A 108.7
C75 C74 H74A 108.7
C73 C74 H74B 108.7
C75 C74 H74B 108.7
H74A C74 H74B 107.6
C74 C75 H75A 109.5
C74 C75 H75B 109.5
H75A C75 H75B 109.5
C74 C75 H75C 109.5
H75A C75 H75C 109.5
H75B C75 H75C 109.5
N3 C76 C77 115.7(3)
N3 C76 H76A 108.4
C77 C76 H76A 108.4
N3 C76 H76B 108.4
C77 C76 H76B 108.4
H76A C76 H76B 107.4
C76 C77 C78 109.7(3)
C76 C77 H77A 109.7
C78 C77 H77A 109.7
C76 C77 H77B 109.7
C78 C77 H77B 109.7
H77A C77 H77B 108.2
C79 C78 C77 113.2(3)
C79 C78 H78A 108.9
C77 C78 H78A 108.9
C79 C78 H78B 108.9
C77 C78 H78B 108.9
H78A C78 H78B 107.7
C80 C79 C78 113.1(3)
C80 C79 H79A 109.0
C78 C79 H79A 109.0
C80 C79 H79B 109.0
C78 C79 H79B 109.0
H79A C79 H79B 107.8
C79 C80 C81 113.9(3)
C79 C80 H80A 108.8
C81 C80 H80A 108.8
C79 C80 H80B 108.8
C81 C80 H80B 108.8
H80A C80 H80B 107.7
C80 C81 H81A 109.5
C80 C81 H81B 109.5
H81A C81 H81B 109.5
C80 C81 H81C 109.5
H81A C81 H81C 109.5
H81B C81 H81C 109.5
N3 C82 C83 115.3(3)
N3 C82 H82A 108.5
C83 C82 H82A 108.5
N3 C82 H82B 108.5
C83 C82 H82B 108.5
H82A C82 H82B 107.5
C84 C83 C82 110.7(3)
C84 C83 H83A 109.5
C82 C83 H83A 109.5
C84 C83 H83B 109.5
C82 C83 H83B 109.5
H83A C83 H83B 108.1
C83 C84 C85 112.6(3)
C83 C84 H84A 109.1
C85 C84 H84A 109.1
C83 C84 H84B 109.1
C85 C84 H84B 109.1
H84A C84 H84B 107.8
C86 C85 C84 114.0(3)
C86 C85 H85A 108.8
C84 C85 H85A 108.8
C86 C85 H85B 108.8
C84 C85 H85B 108.8
H85A C85 H85B 107.7
C85 C86 C87 112.8(4)
C85 C86 H86A 109.0
C87 C86 H86A 109.0
C85 C86 H86B 109.0
C87 C86 H86B 109.0
H86A C86 H86B 107.8
C86 C87 H87A 109.5
C86 C87 H87B 109.5
H87A C87 H87B 109.5
C86 C87 H87C 109.5
H87A C87 H87C 109.5
H87B C87 H87C 109.5

loop_
_geom_bond_atom_site_label_1
_geom_bond_atom_site_label_2
_geom_bond_distance
W1 O1 1.705(2)
W1 O18 1.898(2)
W1 O12 1.902(2)
W1 O13 1.920(2)
W1 O10 1.924(2)
W1 O31 2.371(2)
W2 O2 1.711(2)
W2 O14 1.891(2)
W2 O15 1.912(2)
W2 O10 1.915(2)
W2 O11 1.925(2)
W2 O31 2.373(2)
W3 O3 1.706(2)
W3 O16 1.892(2)
W3 O17 1.903(2)
W3 O11 1.915(2)
W3 O12 1.936(2)
W3 O31 2.401(2)
W4 O4 1.705(2)
W4 O13 1.881(2)
W4 O19 1.890(2)
W4 O24 1.931(2)
W4 O25 1.935(2)
W4 O32 2.389(2)
W5 O5 1.703(2)
W5 O20 1.871(2)
W5 O26 1.904(2)
W5 O14 1.932(2)
W5 O19 1.944(2)
W5 O32 2.339(2)
W6 O6 1.704(2)
W6 O21 1.887(2)
W6 O15 1.909(2)
W6 O27 1.911(2)
W6 O20 1.925(2)
W6 O33 2.360(2)
W7 O7 1.702(2)
W7 O22 1.877(2)
W7 O28 1.917(2)
W7 O21 1.925(2)
W7 O16 1.927(2)
W7 O33 2.371(2)
W8 O8 1.702(2)
W8 O23 1.885(2)
W8 O17 1.903(2)
W8 O29 1.913(2)
W8 O22 1.933(2)
W8 O34 2.396(2)
W9 O9 1.706(2)
W9 O24 1.868(2)
W9 O30 1.902(2)
W9 O18 1.930(2)
W9 O23 1.949(2)
W9 O34 2.328(2)
Ti1 O38 1.754(2)
Ti1 O35 1.796(2)
Ti1 O36 1.805(2)
Ti1 O37 1.812(2)
P1 O32 1.521(2)
P1 O34 1.523(2)
P1 O33 1.525(2)
P1 O31 1.568(2)
Si1 O35 1.627(2)
Si1 O25 1.635(2)
Si1 O26 1.643(2)
Si1 C1 1.868(3)
Si2 O36 1.617(3)
Si2 O28 1.634(2)
Si2 O27 1.638(2)
Si2 C5 1.871(4)
Si3 O37 1.621(2)
Si3 O29 1.636(2)
Si3 O30 1.646(2)
Si3 C9 1.871(3)
O38 C13 1.405(5)
C1 C2 1.528(5)
C1 C3 1.534(5)
C1 C4 1.539(5)
C2 H2A 0.9800
C2 H2B 0.9800
C2 H2C 0.9800
C3 H3A 0.9800
C3 H3B 0.9800
C3 H3C 0.9800
C4 H4A 0.9800
C4 H4B 0.9800
C4 H4C 0.9800
C5 C7 1.531(5)
C5 C8 1.534(5)
C5 C6 1.541(5)
C6 H6A 0.9800
C6 H6B 0.9800
C6 H6C 0.9800
C7 H7A 0.9800
C7 H7B 0.9800
C7 H7C 0.9800
C8 H8A 0.9800
C8 H8B 0.9800
C8 H8C 0.9800
C9 C12 1.525(5)
C9 C10 1.532(5)
C9 C11 1.546(5)
C10 H10A 0.9800
C10 H10B 0.9800
C10 H10C 0.9800
C11 H11A 0.9800
C11 H11B 0.9800
C11 H11C 0.9800
C12 H12A 0.9800
C12 H12B 0.9800
C12 H12C 0.9800
C13 C15 1.490(6)
C13 C14 1.489(7)
C13 H13 1.0000
C14 H14A 0.9800
C14 H14B 0.9800
C14 H14C 0.9800
C15 H15A 0.9800
C15 H15B 0.9800
C15 H15C 0.9800
N1 C28 1.513(4)
N1 C34 1.515(4)
N1 C22 1.518(4)
N1 C16 1.520(4)
C16 C17 1.512(5)
C16 H16A 0.9900
C16 H16B 0.9900
C17 C18 1.527(5)
C17 H17A 0.9900
C17 H17B 0.9900
C18 C19 1.513(5)
C18 H18A 0.9900
C18 H18B 0.9900
C19 C20 1.537(6)
C19 H19A 0.9900
C19 H19B 0.9900
C20 C21 1.503(7)
C20 H20A 0.9900
C20 H20B 0.9900
C21 H21A 0.9800
C21 H21B 0.9800
C21 H21C 0.9800
C22 C23 1.518(5)
C22 H22A 0.9900
C22 H22B 0.9900
C23 C24 1.535(5)
C23 H23A 0.9900
C23 H23B 0.9900
C24 C25 1.520(5)
C24 H24A 0.9900
C24 H24B 0.9900
C25 C26 1.517(6)
C25 H25A 0.9900
C25 H25B 0.9900
C26 C27 1.512(7)
C26 H26A 0.9900
C26 H26B 0.9900
C27 H27A 0.9800
C27 H27B 0.9800
C27 H27C 0.9800
C28 C29 1.522(5)
C28 H28A 0.9900
C28 H28B 0.9900
C29 C30 1.511(5)
C29 H29A 0.9900
C29 H29B 0.9900
C30 C31 1.525(5)
C30 H30A 0.9900
C30 H30B 0.9900
C31 C32 1.526(6)
C31 H31A 0.9900
C31 H31B 0.9900
C32 C33 1.527(6)
C32 H32A 0.9900
C32 H32B 0.9900
C33 H33A 0.9800
C33 H33B 0.9800
C33 H33C 0.9800
C34 C35 1.519(6)
C34 H34A 0.9900
C34 H34B 0.9900
C35 C36 1.482(7)
C35 H35A 0.9900
C35 H35B 0.9900
C36 C37B 1.319(14)
C36 C37A 1.678(12)
C36 H36A 0.9900
C36 H36B 0.9900
C36 H36C 0.9900
C36 H36D 0.9900
C37A C38A 1.528(12)
C37A H37A 0.9900
C37A H37B 0.9900
C38A C39A 1.526(12)
C38A H38A 0.9900
C38A H38B 0.9900
C39A H39A 0.9800
C39A H39B 0.9800
C39A H39C 0.9800
C37B C38B 1.47(3)
C37B H37C 0.9900
C37B H37D 0.9900
C38B C39B 1.61(3)
C38B H38C 0.9900
C38B H38D 0.9900
C39B H39D 0.9800
C39B H39E 0.9800
C39B H39F 0.9800
N2 C40 1.518(4)
N2 C46 1.519(4)
N2 C58 1.525(4)
N2 C52 1.526(4)
C40 C41 1.520(5)
C40 H40A 0.9900
C40 H40B 0.9900
C41 C42 1.525(5)
C41 H41A 0.9900
C41 H41B 0.9900
C42 C43 1.521(5)
C42 H42A 0.9900
C42 H42B 0.9900
C43 C44 1.526(5)
C43 H43A 0.9900
C43 H43B 0.9900
C44 C45 1.523(6)
C44 H44A 0.9900
C44 H44B 0.9900
C45 H45A 0.9800
C45 H45B 0.9800
C45 H45C 0.9800
C46 C47 1.518(5)
C46 H46A 0.9900
C46 H46B 0.9900
C47 C48 1.536(5)
C47 H47A 0.9900
C47 H47B 0.9900
C48 C49 1.523(5)
C48 H48A 0.9900
C48 H48B 0.9900
C49 C50 1.516(5)
C49 H49A 0.9900
C49 H49B 0.9900
C50 C51 1.512(6)
C50 H50A 0.9900
C50 H50B 0.9900
C51 H51A 0.9800
C51 H51B 0.9800
C51 H51C 0.9800
C52 C53 1.513(5)
C52 H52A 0.9900
C52 H52B 0.9900
C53 C54 1.517(5)
C53 H53A 0.9900
C53 H53B 0.9900
C54 C55 1.528(5)
C54 H54A 0.9900
C54 H54B 0.9900
C55 C56 1.509(7)
C55 H55A 0.9900
C55 H55B 0.9900
C56 C57 1.523(7)
C56 H56A 0.9900
C56 H56B 0.9900
C57 H57A 0.9800
C57 H57B 0.9800
C57 H57C 0.9800
C58 C59 1.516(5)
C58 H58A 0.9900
C58 H58B 0.9900
C59 C60 1.533(5)
C59 H59A 0.9900
C59 H59B 0.9900
C60 C61 1.535(5)
C60 H60A 0.9900
C60 H60B 0.9900
C61 C62 1.524(5)
C61 H61A 0.9900
C61 H61B 0.9900
C62 C63 1.520(5)
C62 H62A 0.9900
C62 H62B 0.9900
C63 H63A 0.9800
C63 H63B 0.9800
C63 H63C 0.9800
N3 C76 1.517(4)
N3 C64 1.517(4)
N3 C70 1.518(4)
N3 C82 1.521(4)
C64 C65 1.522(5)
C64 H64A 0.9900
C64 H64B 0.9900
C65 C66 1.529(5)
C65 H65A 0.9900
C65 H65B 0.9900
C66 C67 1.515(5)
C66 H66A 0.9900
C66 H66B 0.9900
C67 C68 1.519(5)
C67 H67A 0.9900
C67 H67B 0.9900
C68 C69 1.516(6)
C68 H68A 0.9900
C68 H68B 0.9900
C69 H69A 0.9800
C69 H69B 0.9800
C69 H69C 0.9800
C70 C71 1.514(5)
C70 H70A 0.9900
C70 H70B 0.9900
C71 C72 1.537(5)
C71 H71A 0.9900
C71 H71B 0.9900
C72 C73 1.526(6)
C72 H72A 0.9900
C72 H72B 0.9900
C73 C74 1.488(6)
C73 H73A 0.9900
C73 H73B 0.9900
C74 C75 1.519(7)
C74 H74A 0.9900
C74 H74B 0.9900
C75 H75A 0.9800
C75 H75B 0.9800
C75 H75C 0.9800
C76 C77 1.518(5)
C76 H76A 0.9900
C76 H76B 0.9900
C77 C78 1.530(5)
C77 H77A 0.9900
C77 H77B 0.9900
C78 C79 1.519(5)
C78 H78A 0.9900
C78 H78B 0.9900
C79 C80 1.518(5)
C79 H79A 0.9900
C79 H79B 0.9900
C80 C81 1.520(6)
C80 H80A 0.9900
C80 H80B 0.9900
C81 H81A 0.9800
C81 H81B 0.9800
C81 H81C 0.9800
C82 C83 1.523(5)
C82 H82A 0.9900
C82 H82B 0.9900
C83 C84 1.521(5)
C83 H83A 0.9900
C83 H83B 0.9900
C84 C85 1.530(5)
C84 H84A 0.9900
C84 H84B 0.9900
C85 C86 1.498(6)
C85 H85A 0.9900
C85 H85B 0.9900
C86 C87 1.536(6)
C86 H86A 0.9900
C86 H86B 0.9900
C87 H87A 0.9800
C87 H87B 0.9800
C87 H87C 0.9800
